data_1535677
loop_
_publ_author_name
'Huerter, S.'
'Mattes, R.'
'Ruehl, D.'

_publ_section_title
;
 Darstellung und Struktur von K Sb F2 (H P O4)
;
_journal_name_full 'Journal of Solid State Chemistry'
_journal_page_first 204
_journal_page_last 208
_journal_volume 46
_journal_year 1983
_chemical_formula_sum 'F2 H K O4 P Sb'
_chemical_name_systematic 'K Sb F2 (H P O4)'
_space_group_IT_number 14
_symmetry_space_group_name_Hall '-P 2ybc'
_symmetry_space_group_name_H-M 'P 1 21/c 1'
_cell_angle_alpha 90
_cell_angle_beta 112.9
_cell_angle_gamma 90
_cell_formula_units_Z 4
_cell_length_a 8.897
_cell_length_b 6.881
_cell_length_c 10.56
_cell_volume 595.533
_citation_journal_id_ASTM JSSCBI
_cod_data_source_file Huerter_JSSCBI_1983_127.cif
_cod_data_source_block H1F2K1O4P1Sb1
_cod_original_cell_volume 595.5334
_cod_original_formula_sum 'H1 F2 K1 O4 P1 Sb1'
_cod_database_code 1535677

loop_
_symmetry_equiv_pos_as_xyz
x,y,z
-x,y+1/2,-z+1/2
-x,-y,-z
x,-y-1/2,z-1/2

loop_
_atom_site_label
_atom_site_type_symbol
_atom_site_fract_x
_atom_site_fract_y
_atom_site_fract_z
_atom_site_occupancy
_atom_site_U_iso_or_equiv
O1 O-2 0.2866 0.7874 0.2376 1 0.0
P1 P+5 0.3428 0.5659 0.2467 1 0.0
K1 K+1 0.9387 0.2532 0.1041 1 0.0
F1 F-1 0.1639 0.3855 0.5247 1 0.0
F2 F-1 0.1333 0.1143 0.3412 1 0.0
O3 O-2 0.2574 0.4772 0.3324 1 0.0
O4 O-2 0.2727 0.0162 0.6031 1 0.0
Sb1 Sb+3 0.32127 0.24386 0.48037 1 0.0
O2 O-2 0.5264 0.5519 0.3124 1 0.0
